data_7224779
loop_
_publ_author_name
'Liu, Bai-Ling'
'Zang, Hong-Ying'
'Tan, Hua-Qiao'
'Wang, Yong-Hui'
'Li, Yang-Guang'

_publ_section_title
;
 Engineering the proton conductivity of metal--organic hybrid materials by
 varying the coordination mode of the ligand
;
_journal_issue 18
_journal_name_full CrystEngComm
_journal_page_first 3300
_journal_paper_doi 10.1039/C6CE00299D
_journal_volume 18
_journal_year 2016
_chemical_formula_sum 'C20 H15 Cu N4 O4'
_chemical_formula_weight 438.90
_chemical_name_systematic
; 
 ? 
;
_space_group_crystal_system monoclinic
_space_group_IT_number 15
_space_group_name_Hall '-C 2yc'
_space_group_name_H-M_alt 'C 1 2/c 1'
_symmetry_space_group_name_Hall '-C 2yc'
_symmetry_space_group_name_H-M 'C 1 2/c 1'
_atom_sites_solution_hydrogens geom
_atom_sites_solution_primary direct
_atom_sites_solution_secondary difmap
_audit_creation_method SHELXL-97
_audit_update_record
;
2015-09-01 deposited with the CCDC.
2016-04-01 downloaded from the CCDC.
;
_cell_angle_alpha 90.00
_cell_angle_beta 119.74(3)
_cell_angle_gamma 90.00
_cell_formula_units_Z 16
_cell_length_a 24.513(5)
_cell_length_b 18.922(4)
_cell_length_c 17.238(3)
_cell_measurement_reflns_used 19569
_cell_measurement_temperature 298(2)
_cell_measurement_theta_max 27.59
_cell_measurement_theta_min 3.01
_cell_volume 6942(3)
_computing_structure_refinement 'SHELXL-97 (Sheldrick, 1997)'
_computing_structure_solution 'SHELXS-97 (Sheldrick, 1990)'
_diffrn_ambient_temperature 298(2)
_diffrn_measured_fraction_theta_full 0.998
_diffrn_measured_fraction_theta_max 0.998
_diffrn_measurement_device_type 'Bruker APEX CCD area-detector'
_diffrn_measurement_method '\w scans'
_diffrn_radiation_monochromator graphite
_diffrn_radiation_source 'fine-focus sealed tube'
_diffrn_radiation_type MoK\a
_diffrn_radiation_wavelength 0.71073
_diffrn_reflns_av_R_equivalents 0.0445
_diffrn_reflns_av_sigmaI/netI 0.0394
_diffrn_reflns_limit_h_max 28
_diffrn_reflns_limit_h_min -29
_diffrn_reflns_limit_k_max 22
_diffrn_reflns_limit_k_min -22
_diffrn_reflns_limit_l_max 19
_diffrn_reflns_limit_l_min -20
_diffrn_reflns_number 25702
_diffrn_reflns_theta_full 25.00
_diffrn_reflns_theta_max 25.00
_diffrn_reflns_theta_min 3.01
_exptl_absorpt_coefficient_mu 1.297
_exptl_absorpt_correction_T_max 0.8599
_exptl_absorpt_correction_T_min 0.8001
_exptl_absorpt_correction_type multi-scan
_exptl_absorpt_process_details 'SADABS (Sheldrick, 1996)'
_exptl_crystal_colour blue
_exptl_crystal_density_diffrn 1.680
_exptl_crystal_density_method 'not measured'
_exptl_crystal_description block
_exptl_crystal_F_000 3584
_exptl_crystal_size_max 0.18
_exptl_crystal_size_mid 0.15
_exptl_crystal_size_min 0.12
_refine_diff_density_max 0.585
_refine_diff_density_min -0.259
_refine_diff_density_rms 0.072
_refine_ls_extinction_method none
_refine_ls_goodness_of_fit_ref 0.954
_refine_ls_hydrogen_treatment mixed
_refine_ls_matrix_type full
_refine_ls_number_parameters 527
_refine_ls_number_reflns 6116
_refine_ls_number_restraints 1
_refine_ls_restrained_S_all 0.954
_refine_ls_R_factor_all 0.0730
_refine_ls_R_factor_gt 0.0447
_refine_ls_shift/su_max 0.000
_refine_ls_shift/su_mean 0.000
_refine_ls_structure_factor_coef Fsqd
_refine_ls_weighting_details 'calc w=1/[\s^2^(Fo^2^)+(0.0831P)^2^+0.0000P] where P=(Fo^2^+2Fc^2^)/3'
_refine_ls_weighting_scheme calc
_refine_ls_wR_factor_gt 0.1170
_refine_ls_wR_factor_ref 0.1330
_reflns_number_gt 4011
_reflns_number_total 6116
_reflns_threshold_expression >2sigma(I)
_cod_data_source_file c6ce00299d2.cif
_cod_data_source_block 2
_cod_depositor_comments
;
The following automatic conversions were performed:

'_exptl_absorpt_correction_type' value 'MULTI-SCAN' changed to
'multi-scan' according to
/usr/data/users/saulius/crontab/automatic-downloads/rss-feeds/RSC/lib/dictionaries/cif_core.dic
dictionary named 'cif_core.dic' version 2.4.2 from 2011-04-26.

Automatic conversion script
Id: cif_fix_values 4268 2015-11-12 08:31:59Z antanas 

 Adding full bibliography for 7224779--7224780.cif.
;
_cod_original_cell_volume 6943(2)
_cod_database_code 7224779

loop_
_symmetry_equiv_pos_as_xyz
'x, y, z'
'-x, y, -z+1/2'
'x+1/2, y+1/2, z'
'-x+1/2, y+1/2, -z+1/2'
'-x, -y, -z'
'x, -y, z-1/2'
'-x+1/2, -y+1/2, -z'
'x+1/2, -y+1/2, z-1/2'

loop_
_atom_site_label
_atom_site_type_symbol
_atom_site_fract_x
_atom_site_fract_y
_atom_site_fract_z
_atom_site_U_iso_or_equiv
_atom_site_adp_type
_atom_site_occupancy
_atom_site_symmetry_multiplicity
_atom_site_calc_flag
_atom_site_refinement_flags
Cu1 Cu 0.0000 0.48081(4) 0.2500 0.04179(19) Uani 1 2 d S
O3 O 0.44257(10) 0.36246(14) 0.70053(15) 0.0468(6) Uani 1 1 d .
H3W H 0.4758 0.3834 0.7092 0.056 Uiso 0.50 1 d PR
N3 N 0.06970(12) 0.48758(16) 0.36396(17) 0.0362(7) Uani 1 1 d .
N4 N 0.16220(12) 0.47849(15) 0.48488(16) 0.0318(6) Uani 1 1 d .
O4 O 0.43873(11) 0.42253(16) 0.80842(15) 0.0533(7) Uani 1 1 d .
C20 C 0.22464(14) 0.45572(18) 0.5461(2) 0.0326(7) Uani 1 1 d .
C19 C 0.41473(15) 0.40051(18) 0.7317(2) 0.0355(8) Uani 1 1 d .
C18 C 0.25012(16) 0.4717(2) 0.6359(2) 0.0425(9) Uani 1 1 d .
H18A H 0.2262 0.4951 0.6561 0.051 Uiso 1 1 calc R
C17 C 0.12359(15) 0.45340(19) 0.4023(2) 0.0349(8) Uani 1 1 d .
H17A H 0.1337 0.4167 0.3758 0.042 Uiso 1 1 calc R
C16 C 0.34700(15) 0.41746(18) 0.6659(2) 0.0331(7) Uani 1 1 d .
C15 C 0.32046(14) 0.40084(18) 0.57611(19) 0.0350(8) Uani 1 1 d .
H15A H 0.3441 0.3764 0.5561 0.042 Uiso 1 1 calc R
C14 C 0.25953(15) 0.42007(19) 0.5159(2) 0.0370(8) Uani 1 1 d .
H14A H 0.2422 0.4091 0.4556 0.044 Uiso 1 1 calc R
C13 C 0.07333(16) 0.53734(19) 0.4251(2) 0.0383(8) Uani 1 1 d .
H13A H 0.0419 0.5692 0.4163 0.046 Uiso 1 1 calc R
C12 C 0.12996(15) 0.53208(19) 0.4995(2) 0.0374(8) Uani 1 1 d .
H12A H 0.1446 0.5593 0.5509 0.045 Uiso 1 1 calc R
C11 C 0.31110(16) 0.4527(2) 0.6948(2) 0.0430(9) Uani 1 1 d .
H11A H 0.3284 0.4639 0.7550 0.052 Uiso 1 1 calc R
Cu2 Cu 0.233902(19) 0.21327(3) 0.24972(2) 0.04273(16) Uani 1 1 d .
O7 O -0.20898(10) 0.10102(14) -0.19656(15) 0.0432(6) Uani 1 1 d D
H7W H -0.2488(6) 0.105(2) -0.230(2) 0.052 Uiso 1 1 d D
N7 N 0.16561(13) 0.22208(15) 0.13530(17) 0.0362(7) Uani 1 1 d .
O6 O 0.67542(10) 0.09382(13) 0.70811(14) 0.0406(6) Uani 1 1 d .
N5 N 0.29997(13) 0.21044(16) 0.36712(18) 0.0376(7) Uani 1 1 d .
N8 N 0.07205(12) 0.21496(15) 0.01481(16) 0.0313(6) Uani 1 1 d .
O8 O -0.20387(11) 0.15063(15) -0.30976(15) 0.0510(7) Uani 1 1 d .
O5 O 0.67242(11) 0.16449(15) 0.80849(15) 0.0513(7) Uani 1 1 d .
C40 C -0.18040(15) 0.13428(18) -0.2314(2) 0.0354(8) Uani 1 1 d .
C38 C 0.45288(14) 0.17666(18) 0.55366(19) 0.0310(7) Uani 1 1 d .
C39 C 0.57799(15) 0.14678(18) 0.67228(19) 0.0326(7) Uani 1 1 d .
N6 N 0.38866(12) 0.19413(15) 0.49271(16) 0.0330(6) Uani 1 1 d .
C37 C 0.11082(15) 0.18847(19) 0.0968(2) 0.0352(8) Uani 1 1 d .
H37A H 0.1006 0.1516 0.1230 0.042 Uiso 1 1 calc R
C36 C 0.64704(15) 0.13460(19) 0.7358(2) 0.0341(8) Uani 1 1 d .
C35 C -0.01649(15) 0.20788(19) -0.1366(2) 0.0370(8) Uani 1 1 d .
H35A H 0.0071 0.2318 -0.1569 0.044 Uiso 1 1 calc R
C34 C 0.35752(14) 0.18382(19) 0.4038(2) 0.0339(8) Uani 1 1 d .
H34A H 0.3741 0.1611 0.3723 0.041 Uiso 1 1 calc R
C33 C 0.00934(14) 0.19204(17) -0.04611(19) 0.0311(7) Uani 1 1 d .
C32 C 0.48568(16) 0.2173(2) 0.6297(2) 0.0395(8) Uani 1 1 d .
H32A H 0.4661 0.2548 0.6411 0.047 Uiso 1 1 calc R
C31 C -0.11337(14) 0.15214(17) -0.16604(19) 0.0313(7) Uani 1 1 d .
C30 C 0.54425(15) 0.1061(2) 0.5961(2) 0.0367(8) Uani 1 1 d .
H30A H 0.5638 0.0685 0.5848 0.044 Uiso 1 1 calc R
C29 C -0.02552(15) 0.15613(19) -0.0156(2) 0.0358(8) Uani 1 1 d .
H29A H -0.0081 0.1452 0.0447 0.043 Uiso 1 1 calc R
C28 C -0.07736(16) 0.18771(19) -0.1956(2) 0.0382(8) Uani 1 1 d .
H28A H -0.0946 0.1980 -0.2560 0.046 Uiso 1 1 calc R
C27 C 0.10392(16) 0.26841(19) -0.0001(2) 0.0394(8) Uani 1 1 d .
H27A H 0.0890 0.2964 -0.0510 0.047 Uiso 1 1 calc R
C26 C 0.54835(16) 0.2014(2) 0.6888(2) 0.0392(8) Uani 1 1 d .
H26A H 0.5705 0.2282 0.7405 0.047 Uiso 1 1 calc R
C25 C 0.48143(15) 0.12102(18) 0.5364(2) 0.0360(8) Uani 1 1 d .
H25A H 0.4590 0.0937 0.4853 0.043 Uiso 1 1 calc R
C24 C -0.08629(15) 0.13674(18) -0.0757(2) 0.0353(8) Uani 1 1 d .
H24A H -0.1098 0.1127 -0.0552 0.042 Uiso 1 1 calc R
C23 C 0.34853(16) 0.2289(2) 0.5140(2) 0.0417(9) Uani 1 1 d .
H23A H 0.3570 0.2429 0.5706 0.050 Uiso 1 1 calc R
C22 C 0.16090(16) 0.27208(19) 0.0735(2) 0.0394(8) Uani 1 1 d .
H22A H 0.1925 0.3035 0.0818 0.047 Uiso 1 1 calc R
C21 C 0.29456(16) 0.2388(2) 0.4367(2) 0.0423(9) Uani 1 1 d .
H21A H 0.2591 0.2614 0.4311 0.051 Uiso 1 1 calc R
Cu3 Cu 0.0000 0.05268(4) 0.7500 0.0503(2) Uani 1 2 d S
O1 O 0.44177(10) 0.16899(13) 1.20447(14) 0.0378(6) Uani 1 1 d .
H1W H 0.4744 0.1465 1.2132 0.045 Uiso 0.50 1 d PR
N1 N 0.06626(13) 0.05263(16) 0.86814(18) 0.0421(7) Uani 1 1 d .
O2 O 0.43807(11) 0.11022(15) 1.31393(15) 0.0501(7) Uani 1 1 d .
C10 C 0.41297(15) 0.13328(18) 1.2373(2) 0.0341(8) Uani 1 1 d .
N2 N 0.15547(12) 0.06765(15) 0.99414(16) 0.0340(6) Uani 1 1 d .
C9 C 0.12416(15) 0.07877(19) 0.9053(2) 0.0375(8) Uani 1 1 d .
H9A H 0.1408 0.1017 0.8740 0.045 Uiso 1 1 calc R
C8 C 0.21918(14) 0.08677(18) 1.05568(19) 0.0318(7) Uani 1 1 d .
C7 C 0.34417(15) 0.12052(18) 1.1746(2) 0.0331(7) Uani 1 1 d .
C6 C 0.25228(16) 0.04894(19) 1.1341(2) 0.0393(8) Uani 1 1 d .
H6A H 0.2331 0.0118 1.1469 0.047 Uiso 1 1 calc R
C5 C 0.31426(16) 0.06659(19) 1.1936(2) 0.0389(8) Uani 1 1 d .
H5A H 0.3361 0.0418 1.2470 0.047 Uiso 1 1 calc R
C4 C 0.30973(15) 0.15868(19) 1.0963(2) 0.0376(8) Uani 1 1 d .
H4A H 0.3287 0.1959 1.0833 0.045 Uiso 1 1 calc R
C3 C 0.24745(15) 0.14219(19) 1.0370(2) 0.0383(8) Uani 1 1 d .
H3A H 0.2248 0.1684 0.9850 0.046 Uiso 1 1 calc R
C2 C 0.06124(17) 0.0228(2) 0.9372(2) 0.0468(9) Uani 1 1 d .
H2A H 0.0257 0.0000 0.9312 0.056 Uiso 1 1 calc R
C1 C 0.11545(17) 0.0315(2) 1.0148(2) 0.0438(9) Uani 1 1 d .
H1A H 0.1241 0.0162 1.0710 0.053 Uiso 1 1 calc R

loop_
_atom_site_aniso_label
_atom_site_aniso_U_11
_atom_site_aniso_U_22
_atom_site_aniso_U_33
_atom_site_aniso_U_23
_atom_site_aniso_U_13
_atom_site_aniso_U_12
Cu1 0.0262(3) 0.0541(4) 0.0300(3) 0.000 0.0025(2) 0.000
O3 0.0218(12) 0.0548(17) 0.0479(14) -0.0055(12) 0.0053(10) 0.0038(12)
N3 0.0273(15) 0.0440(18) 0.0292(14) 0.0056(12) 0.0078(11) 0.0006(13)
N4 0.0253(14) 0.0354(16) 0.0260(13) 0.0010(11) 0.0061(10) 0.0025(12)
O4 0.0339(14) 0.074(2) 0.0317(13) -0.0017(13) 0.0012(10) 0.0044(14)
C20 0.0248(16) 0.0330(19) 0.0308(16) 0.0029(13) 0.0068(13) 0.0021(14)
C19 0.0263(17) 0.0343(19) 0.0358(18) 0.0075(14) 0.0077(14) -0.0051(15)
C18 0.0356(19) 0.057(2) 0.0286(18) -0.0028(16) 0.0111(14) 0.0095(18)
C17 0.0324(18) 0.039(2) 0.0283(17) 0.0023(14) 0.0110(14) 0.0018(15)
C16 0.0257(17) 0.0349(19) 0.0295(16) 0.0055(13) 0.0067(12) 0.0002(15)
C15 0.0268(17) 0.039(2) 0.0336(17) 0.0004(14) 0.0106(13) 0.0018(15)
C14 0.0346(19) 0.043(2) 0.0269(16) -0.0023(14) 0.0101(13) 0.0031(16)
C13 0.0292(18) 0.041(2) 0.0385(18) 0.0041(15) 0.0117(14) 0.0045(16)
C12 0.0303(18) 0.041(2) 0.0315(17) -0.0013(14) 0.0083(13) 0.0037(16)
C11 0.039(2) 0.060(3) 0.0219(16) -0.0027(15) 0.0091(14) 0.0064(18)
Cu2 0.0268(2) 0.0533(3) 0.0310(3) 0.00042(18) 0.00142(17) 0.0000(2)
O7 0.0214(12) 0.0553(17) 0.0406(13) 0.0049(12) 0.0060(10) -0.0030(12)
N7 0.0273(15) 0.0435(18) 0.0313(15) -0.0043(12) 0.0098(11) -0.0004(13)
O6 0.0235(12) 0.0482(15) 0.0389(13) -0.0030(11) 0.0069(10) 0.0008(11)
N5 0.0280(15) 0.0412(17) 0.0342(15) 0.0024(12) 0.0083(12) -0.0008(13)
N8 0.0246(14) 0.0365(15) 0.0249(13) -0.0026(11) 0.0063(10) -0.0038(12)
O8 0.0294(13) 0.0720(19) 0.0351(14) 0.0076(12) 0.0035(10) -0.0051(13)
O5 0.0319(13) 0.075(2) 0.0319(13) -0.0095(12) 0.0045(10) -0.0015(13)
C40 0.0288(18) 0.036(2) 0.0324(18) -0.0006(14) 0.0086(14) 0.0002(15)
C38 0.0234(16) 0.0376(19) 0.0263(16) 0.0052(13) 0.0079(12) 0.0020(14)
C39 0.0285(17) 0.0376(19) 0.0260(15) 0.0021(13) 0.0091(12) -0.0030(15)
N6 0.0260(15) 0.0393(17) 0.0280(14) 0.0001(11) 0.0089(11) 0.0011(12)
C37 0.0284(18) 0.041(2) 0.0278(16) 0.0007(14) 0.0077(13) -0.0026(15)
C36 0.0257(17) 0.043(2) 0.0268(17) 0.0061(14) 0.0079(13) -0.0035(16)
C35 0.0301(18) 0.044(2) 0.0319(18) 0.0010(14) 0.0113(14) -0.0075(16)
C34 0.0223(17) 0.044(2) 0.0265(16) 0.0026(14) 0.0054(12) 0.0019(15)
C33 0.0249(17) 0.0308(18) 0.0294(16) -0.0004(13) 0.0073(13) -0.0007(14)
C32 0.0346(19) 0.046(2) 0.0311(18) -0.0066(15) 0.0115(14) 0.0055(17)
C31 0.0256(16) 0.0288(18) 0.0309(16) -0.0028(13) 0.0076(12) 0.0006(14)
C30 0.0281(17) 0.043(2) 0.0354(17) -0.0015(15) 0.0134(13) 0.0036(16)
C29 0.0338(18) 0.043(2) 0.0259(16) 0.0017(14) 0.0108(13) -0.0019(16)
C28 0.0327(19) 0.042(2) 0.0280(17) 0.0055(14) 0.0061(14) -0.0035(16)
C27 0.0317(18) 0.044(2) 0.0347(18) 0.0021(15) 0.0104(14) -0.0058(16)
C26 0.0325(19) 0.049(2) 0.0268(17) -0.0070(15) 0.0072(14) 0.0001(16)
C25 0.0299(18) 0.039(2) 0.0319(16) -0.0081(14) 0.0100(13) -0.0044(15)
C24 0.0325(18) 0.038(2) 0.0345(17) 0.0041(14) 0.0157(14) -0.0017(16)
C23 0.0315(18) 0.058(3) 0.0323(18) -0.0012(16) 0.0134(14) 0.0088(17)
C22 0.0311(18) 0.044(2) 0.0358(18) -0.0037(15) 0.0111(14) -0.0077(16)
C21 0.0286(18) 0.055(2) 0.0374(19) -0.0006(16) 0.0119(14) 0.0082(17)
Cu3 0.0315(4) 0.0544(5) 0.0396(4) 0.000 -0.0017(3) 0.000
O1 0.0263(12) 0.0497(16) 0.0322(12) 0.0014(10) 0.0106(9) -0.0006(11)
N1 0.0261(15) 0.0436(19) 0.0405(16) -0.0038(13) 0.0042(12) 0.0024(13)
O2 0.0323(13) 0.074(2) 0.0320(13) 0.0137(12) 0.0071(10) 0.0027(13)
C10 0.0300(17) 0.038(2) 0.0302(17) -0.0040(14) 0.0117(14) 0.0044(15)
N2 0.0305(15) 0.0356(16) 0.0278(14) -0.0012(11) 0.0082(11) 0.0022(13)
C9 0.0295(18) 0.040(2) 0.0331(17) -0.0007(14) 0.0078(13) 0.0011(16)
C8 0.0222(16) 0.0353(19) 0.0319(16) -0.0043(14) 0.0087(12) 0.0007(15)
C7 0.0298(17) 0.0354(19) 0.0303(16) 0.0002(13) 0.0121(13) 0.0047(15)
C6 0.0353(19) 0.037(2) 0.0385(19) 0.0077(15) 0.0133(15) -0.0033(16)
C5 0.0336(19) 0.042(2) 0.0296(17) 0.0055(15) 0.0068(14) 0.0009(16)
C4 0.0313(18) 0.040(2) 0.0376(18) 0.0067(15) 0.0142(14) -0.0035(16)
C3 0.0318(18) 0.044(2) 0.0307(17) 0.0103(14) 0.0088(13) 0.0047(16)
C2 0.033(2) 0.052(2) 0.048(2) -0.0085(18) 0.0143(16) -0.0122(18)
C1 0.040(2) 0.053(2) 0.0348(18) -0.0019(16) 0.0159(15) -0.0122(18)

loop_
_atom_type_symbol
_atom_type_description
_atom_type_scat_dispersion_real
_atom_type_scat_dispersion_imag
_atom_type_scat_source
C C 0.0033 0.0016 'International Tables Vol C Tables 4.2.6.8 and 6.1.1.4'
H H 0.0000 0.0000 'International Tables Vol C Tables 4.2.6.8 and 6.1.1.4'
N N 0.0061 0.0033 'International Tables Vol C Tables 4.2.6.8 and 6.1.1.4'
O O 0.0106 0.0060 'International Tables Vol C Tables 4.2.6.8 and 6.1.1.4'
Cu Cu 0.3201 1.2651 'International Tables Vol C Tables 4.2.6.8 and 6.1.1.4'

loop_
_geom_angle_atom_site_label_1
_geom_angle_atom_site_label_2
_geom_angle_atom_site_label_3
_geom_angle
_geom_angle_site_symmetry_1
N3 Cu1 N3 172.10(19) 2
C19 O3 H3W 109.2 .
C17 N3 C13 106.4(3) .
C17 N3 Cu1 131.5(2) .
C13 N3 Cu1 122.0(2) .
C17 N4 C12 106.6(3) .
C17 N4 C20 127.5(3) .
C12 N4 C20 125.9(3) .
C14 C20 C18 120.6(3) .
C14 C20 N4 120.5(3) .
C18 C20 N4 118.9(3) .
O4 C19 O3 125.1(3) .
O4 C19 C16 120.0(3) .
O3 C19 C16 114.9(3) .
C11 C18 C20 119.4(3) .
C11 C18 H18A 120.3 .
C20 C18 H18A 120.3 .
N3 C17 N4 111.2(3) .
N3 C17 H17A 124.4 .
N4 C17 H17A 124.4 .
C11 C16 C15 118.9(3) .
C11 C16 C19 119.5(3) .
C15 C16 C19 121.6(3) .
C14 C15 C16 120.9(3) .
C14 C15 H15A 119.5 .
C16 C15 H15A 119.5 .
C20 C14 C15 119.2(3) .
C20 C14 H14A 120.4 .
C15 C14 H14A 120.4 .
C12 C13 N3 108.7(3) .
C12 C13 H13A 125.6 .
N3 C13 H13A 125.6 .
C13 C12 N4 107.0(3) .
C13 C12 H12A 126.5 .
N4 C12 H12A 126.5 .
C18 C11 C16 121.0(3) .
C18 C11 H11A 119.5 .
C16 C11 H11A 119.5 .
N7 Cu2 N5 175.52(13) .
C40 O7 H7W 110(3) .
C37 N7 C22 105.4(3) .
C37 N7 Cu2 130.0(2) .
C22 N7 Cu2 124.4(2) .
C34 N5 C21 105.8(3) .
C34 N5 Cu2 132.4(2) .
C21 N5 Cu2 121.8(2) .
C37 N8 C27 107.4(3) .
C37 N8 C33 126.7(3) .
C27 N8 C33 126.0(3) .
O8 C40 O7 125.0(3) .
O8 C40 C31 121.0(3) .
O7 C40 C31 114.0(3) .
C25 C38 C32 120.8(3) .
C25 C38 N6 120.6(3) .
C32 C38 N6 118.6(3) .
C26 C39 C30 119.1(3) .
C26 C39 C36 118.9(3) .
C30 C39 C36 122.0(3) .
C34 N6 C23 107.2(3) .
C34 N6 C38 126.8(3) .
C23 N6 C38 125.9(3) .
N7 C37 N8 110.9(3) .
N7 C37 H37A 124.5 .
N8 C37 H37A 124.5 .
O5 C36 O6 124.4(3) .
O5 C36 C39 119.3(3) .
O6 C36 C39 116.3(3) .
C28 C35 C33 119.4(3) .
C28 C35 H35A 120.3 .
C33 C35 H35A 120.3 .
N5 C34 N6 110.9(3) .
N5 C34 H34A 124.6 .
N6 C34 H34A 124.6 .
C29 C33 C35 120.5(3) .
C29 C33 N8 120.7(3) .
C35 C33 N8 118.8(3) .
C38 C32 C26 119.1(3) .
C38 C32 H32A 120.5 .
C26 C32 H32A 120.5 .
C24 C31 C28 118.4(3) .
C24 C31 C40 122.1(3) .
C28 C31 C40 119.5(3) .
C39 C30 C25 120.6(3) .
C39 C30 H30A 119.7 .
C25 C30 H30A 119.7 .
C24 C29 C33 119.1(3) .
C24 C29 H29A 120.4 .
C33 C29 H29A 120.4 .
C35 C28 C31 120.9(3) .
C35 C28 H28A 119.5 .
C31 C28 H28A 119.5 .
C22 C27 N8 106.4(3) .
C22 C27 H27A 126.8 .
N8 C27 H27A 126.8 .
C39 C26 C32 121.1(3) .
C39 C26 H26A 119.5 .
C32 C26 H26A 119.5 .
C38 C25 C30 119.3(3) .
C38 C25 H25A 120.3 .
C30 C25 H25A 120.3 .
C29 C24 C31 121.7(3) .
C29 C24 H24A 119.2 .
C31 C24 H24A 119.2 .
C21 C23 N6 106.5(3) .
C21 C23 H23A 126.7 .
N6 C23 H23A 126.7 .
C27 C22 N7 110.0(3) .
C27 C22 H22A 125.0 .
N7 C22 H22A 125.0 .
C23 C21 N5 109.6(3) .
C23 C21 H21A 125.2 .
N5 C21 H21A 125.2 .
N1 Cu3 N1 179.94(19) 2_556
C10 O1 H1W 109.2 .
C9 N1 C2 105.5(3) .
C9 N1 Cu3 131.8(3) .
C2 N1 Cu3 122.6(2) .
O2 C10 O1 124.4(3) .
O2 C10 C7 120.0(3) .
O1 C10 C7 115.5(3) .
C9 N2 C1 107.1(3) .
C9 N2 C8 126.9(3) .
C1 N2 C8 126.0(3) .
N1 C9 N2 111.1(3) .
N1 C9 H9A 124.4 .
N2 C9 H9A 124.4 .
C3 C8 C6 120.2(3) .
C3 C8 N2 120.6(3) .
C6 C8 N2 119.3(3) .
C5 C7 C4 118.3(3) .
C5 C7 C10 119.0(3) .
C4 C7 C10 122.6(3) .
C8 C6 C5 119.6(3) .
C8 C6 H6A 120.2 .
C5 C6 H6A 120.2 .
C7 C5 C6 121.1(3) .
C7 C5 H5A 119.5 .
C6 C5 H5A 119.5 .
C3 C4 C7 121.0(3) .
C3 C4 H4A 119.5 .
C7 C4 H4A 119.5 .
C8 C3 C4 119.7(3) .
C8 C3 H3A 120.1 .
C4 C3 H3A 120.1 .
C1 C2 N1 109.9(3) .
C1 C2 H2A 125.1 .
N1 C2 H2A 125.1 .
C2 C1 N2 106.4(3) .
C2 C1 H1A 126.8 .
N2 C1 H1A 126.8 .

loop_
_geom_bond_atom_site_label_1
_geom_bond_atom_site_label_2
_geom_bond_distance
_geom_bond_site_symmetry_2
Cu1 N3 1.861(3) 2
Cu1 N3 1.861(3) .
O3 C19 1.279(4) .
O3 H3W 0.8502 .
N3 C17 1.317(4) .
N3 C13 1.383(4) .
N4 C17 1.346(4) .
N4 C12 1.383(4) .
N4 C20 1.428(4) .
O4 C19 1.223(4) .
C20 C14 1.378(4) .
C20 C18 1.385(4) .
C19 C16 1.509(4) .
C18 C11 1.374(5) .
C18 H18A 0.9300 .
C17 H17A 0.9300 .
C16 C11 1.379(5) .
C16 C15 1.385(4) .
C15 C14 1.379(4) .
C15 H15A 0.9300 .
C14 H14A 0.9300 .
C13 C12 1.347(4) .
C13 H13A 0.9300 .
C12 H12A 0.9300 .
C11 H11A 0.9300 .
Cu2 N7 1.856(3) .
Cu2 N5 1.863(3) .
O7 C40 1.290(4) .
O7 H7W 0.856(10) .
N7 C37 1.328(4) .
N7 C22 1.386(4) .
O6 C36 1.280(4) .
N5 C34 1.326(4) .
N5 C21 1.379(4) .
N8 C37 1.349(4) .
N8 C27 1.378(4) .
N8 C33 1.433(4) .
O8 C40 1.217(4) .
O5 C36 1.226(4) .
C40 C31 1.499(4) .
C38 C25 1.376(5) .
C38 C32 1.382(4) .
C38 N6 1.432(4) .
C39 C26 1.373(5) .
C39 C30 1.387(4) .
C39 C36 1.510(4) .
N6 C34 1.345(4) .
N6 C23 1.376(4) .
C37 H37A 0.9300 .
C35 C28 1.379(4) .
C35 C33 1.394(4) .
C35 H35A 0.9300 .
C34 H34A 0.9300 .
C33 C29 1.384(5) .
C32 C26 1.392(5) .
C32 H32A 0.9300 .
C31 C24 1.388(4) .
C31 C28 1.392(5) .
C30 C25 1.392(4) .
C30 H30A 0.9300 .
C29 C24 1.377(4) .
C29 H29A 0.9300 .
C28 H28A 0.9300 .
C27 C22 1.344(5) .
C27 H27A 0.9300 .
C26 H26A 0.9300 .
C25 H25A 0.9300 .
C24 H24A 0.9300 .
C23 C21 1.346(5) .
C23 H23A 0.9300 .
C22 H22A 0.9300 .
C21 H21A 0.9300 .
Cu3 N1 1.872(3) 2_556
Cu3 N1 1.872(3) .
O1 C10 1.293(4) .
O1 H1W 0.8501 .
N1 C9 1.329(4) .
N1 C2 1.377(5) .
O2 C10 1.228(4) .
C10 C7 1.504(4) .
N2 C9 1.346(4) .
N2 C1 1.379(4) .
N2 C8 1.432(4) .
C9 H9A 0.9300 .
C8 C3 1.380(5) .
C8 C6 1.382(4) .
C7 C5 1.387(5) .
C7 C4 1.388(4) .
C6 C5 1.388(5) .
C6 H6A 0.9300 .
C5 H5A 0.9300 .
C4 C3 1.387(5) .
C4 H4A 0.9300 .
C3 H3A 0.9300 .
C2 C1 1.349(5) .
C2 H2A 0.9300 .
C1 H1A 0.9300 .

loop_
_geom_hbond_atom_site_label_D
_geom_hbond_atom_site_label_H
_geom_hbond_atom_site_label_A
_geom_hbond_distance_DH
_geom_hbond_distance_HA
_geom_hbond_distance_DA
_geom_hbond_angle_DHA
_geom_hbond_site_symmetry_A
O3 H3W O3 0.85 1.87 2.464(4) 125.8 2_656
O3 H3W O4 0.85 2.38 3.198(4) 162.0 2_656
C18 H18A O6 0.93 2.64 3.536(4) 163.1 3_455
C17 H17A O5 0.93 2.39 3.308(4) 170.5 8_455
C14 H14A O5 0.93 2.64 3.511(4) 155.3 8_455
C13 H13A O2 0.93 2.40 3.204(4) 145.3 3_454
C12 H12A O6 0.93 2.51 3.401(4) 160.0 3_455
O7 H7W O6 0.856(10) 1.634(14) 2.476(3) 167(4) 1_454
O7 H7W O5 0.856(10) 2.59(3) 3.187(4) 127(3) 1_454
C37 H37A O4 0.93 2.33 3.244(4) 167.7 7_556
C35 H35A O1 0.93 2.60 3.505(4) 163.0 7_556
C34 H34A O2 0.93 2.44 3.357(4) 168.3 1_554
C32 H32A O3 0.93 2.47 3.381(4) 165.1 .
C29 H29A O4 0.93 2.58 3.458(4) 156.8 7_556
C27 H27A O1 0.93 2.45 3.340(4) 159.3 7_556
C22 H22A O8 0.93 2.45 3.250(4) 144.5 8_556
C21 H21A O5 0.93 2.55 3.261(4) 133.7 8_455
O1 H1W O1 0.85 1.88 2.484(4) 126.9 2_657
O1 H1W O2 0.85 2.51 3.308(3) 156.8 2_657
C9 H9A O8 0.93 2.48 3.402(5) 169.1 2
C6 H6A O7 0.93 2.48 3.387(4) 165.3 5_556
C2 H2A O4 0.93 2.59 3.306(4) 134.4 3_445
